data_2000233
loop_
_publ_author_name
'Prince, P.'
'Fronczek, F. R.'
'Gandour, R. D.'

_publ_section_title
;
 7-Methoxy-2-naphthol
;
_journal_issue 10
_journal_name_full 'Acta Crystallographica Section C'
_journal_page_first 2218
_journal_page_last 2220
_journal_paper_doi 10.1107/S0108270191003992
_journal_volume 47
_journal_year 1991
_chemical_formula_sum 'C11 H10 O2'
_space_group_crystal_system monoclinic
_space_group_IT_number 14
_space_group_name_Hall '-P 2ybc'
_space_group_name_H-M_alt 'P 1 21/c 1'
_cell_angle_alpha 90
_cell_angle_beta 99.857(13)
_cell_angle_gamma 90
_cell_formula_units_Z 4
_cell_length_a 17.662(3)
_cell_length_b 5.9287(7)
_cell_length_c 8.4003(10)
_cell_volume 866.6(2)
_diffrn_radiation_type Cu
_diffrn_radiation_wavelength 1.54184
_exptl_absorpt_coefficient_mu 0.701
_exptl_crystal_density_diffrn 1.335
_exptl_crystal_F_000 368
_cod_data_source_file st0497.cif
_cod_data_source_block st0497a
_cod_depositor_comments
;
 Updating space group information and adding the symmetry operation list.

 Antanas Vaitkus,
 2018-06-15
;
_cod_original_cell_volume 866.6(4)
_cod_database_code 2000233

loop_
_space_group_symop_id
_space_group_symop_operation_xyz
1 x,y,z
2 -x,y+1/2,-z+1/2
3 -x,-y,-z
4 x,-y+1/2,z+1/2

loop_
_atom_site_label
_atom_site_fract_x
_atom_site_fract_y
_atom_site_fract_z
O1 .42132(8) .4286(3) .6200(2)
O2 .06235(8) .2100(3) .0656(2)
C1 .34870(10) .4740(4) .5409(2)
C2 .31850(10) .6812(4) .5879(2)
C3 .24740(10) .7486(3) .5188(2)
C4 .20040(10) .6139(3) .4020(2)
C5 .12550(10) .6785(4) .3295(2)
C6 .08110(10) .5433(4) .2197(2)
C7 .11110(10) .3354(4) .1767(2)
C8 .18330(10) .2672(3) .2432(2)
C9 .23040(10) .4043(3) .3574(2)
C10 .30590(10) .3399(4) .4287(2)
C11 .45720(10) .2279(5) .5735(3)
H20 .093(2) .103(7) .033(4)
H2 .3530(10) .773(4) .670(3)
H3 .2240(10) .889(4) .552(2)
H5 .1010(10) .827(5) .368(3)
H6 .0290(10) .580(3) .166(2)
H8 .2060(10) .132(4) .209(2)
H10 .3260(10) .206(3) .395(2)
H11a .510(2) .230(5) .655(3)
H11b .423(2) .093(6) .601(3)
H11c .460(2) .232(5) .448(3)
